data_7134079
loop_
_publ_author_name
'Chakraborty, Supratim'
'Gorski, Aleksander'
'Danylyuk, Oksana'
'Niemirowicz-Laskowska, Katarzyna'
'Car, Halina'
'Michalak, Micha\/l'

_publ_section_title
;
 NHC-Au-Xanthate Complexes
;
_journal_name_full 'Chemical Communications'
_journal_paper_doi 10.1039/D4CC05193A
_journal_year 2025
_chemical_formula_moiety 'C30 H43 Au N2 O S2'
_chemical_formula_sum 'C30 H43 Au N2 O S2'
_chemical_formula_weight 708.75
_space_group_crystal_system triclinic
_space_group_IT_number 2
_space_group_name_Hall '-P 1'
_space_group_name_H-M_alt 'P -1'
_atom_sites_solution_hydrogens geom
_atom_sites_solution_primary direct
_audit_creation_method SHELXL-2019/3
_audit_update_record
;
2024-10-30 deposited with the CCDC.	2024-12-23 downloaded from the CCDC.
;
_cell_angle_alpha 75.269(2)
_cell_angle_beta 87.920(2)
_cell_angle_gamma 74.052(3)
_cell_formula_units_Z 2
_cell_length_a 9.8733(3)
_cell_length_b 10.6192(3)
_cell_length_c 15.7019(4)
_cell_measurement_reflns_used 10493
_cell_measurement_temperature 100.0(1)
_cell_measurement_theta_max 30.155
_cell_measurement_theta_min 2.530
_cell_volume 1529.90(8)
_computing_cell_refinement 'CrysAlisPro 1.171.40.84a (Rigaku OD, 2020)'
_computing_data_collection 'CrysAlisPro 1.171.40.84a (Rigaku OD, 2020)'
_computing_data_reduction 'CrysAlisPro 1.171.40.84a (Rigaku OD, 2020)'
_computing_structure_refinement 'SHELXL-2019/2 (Sheldrick, 2019)'
_computing_structure_solution 'SHELXS-97 (Sheldrick, 1990)'
_diffrn_ambient_temperature 100.0(1)
_diffrn_detector_area_resol_mean 16.297
_diffrn_measured_fraction_theta_full 0.999
_diffrn_measured_fraction_theta_max 0.893
_diffrn_measurement_device_type 'SuperNova, Dual, Cu at home/near, Eos'
_diffrn_measurement_method '\w scans'
_diffrn_radiation_type MoK\a
_diffrn_radiation_wavelength 0.71073
_diffrn_reflns_av_unetI/netI 0.0411
_diffrn_reflns_Laue_measured_fraction_full 0.999
_diffrn_reflns_Laue_measured_fraction_max 0.893
_diffrn_reflns_limit_h_max 13
_diffrn_reflns_limit_h_min -13
_diffrn_reflns_limit_k_max 14
_diffrn_reflns_limit_k_min -14
_diffrn_reflns_limit_l_max 22
_diffrn_reflns_limit_l_min -22
_diffrn_reflns_number 12819
_diffrn_reflns_point_group_measured_fraction_full 0.999
_diffrn_reflns_point_group_measured_fraction_max 0.893
_diffrn_reflns_theta_full 25.242
_diffrn_reflns_theta_max 30.296
_diffrn_reflns_theta_min 2.062
_diffrn_source 'micro-focus sealed X-ray tube'
_exptl_absorpt_coefficient_mu 4.969
_exptl_absorpt_correction_T_max 1.00000
_exptl_absorpt_correction_T_min 0.70507
_exptl_absorpt_correction_type multi-scan
_exptl_absorpt_process_details
;
CrysAlisPro 1.171.40.84a (Rigaku Oxford Diffraction, 2020)
Empirical absorption correction using spherical harmonics,
implemented in SCALE3 ABSPACK scaling algorithm.
;
_exptl_crystal_colour colourless
_exptl_crystal_density_diffrn 1.539
_exptl_crystal_description prism
_exptl_crystal_F_000 712
_exptl_crystal_size_max 0.320
_exptl_crystal_size_mid 0.170
_exptl_crystal_size_min 0.120
_refine_diff_density_max 3.056
_refine_diff_density_min -2.358
_refine_diff_density_rms 0.191
_refine_ls_extinction_method none
_refine_ls_goodness_of_fit_ref 0.981
_refine_ls_hydrogen_treatment constr
_refine_ls_matrix_type full
_refine_ls_number_parameters 326
_refine_ls_number_reflns 12819
_refine_ls_number_restraints 0
_refine_ls_restrained_S_all 0.981
_refine_ls_R_factor_all 0.0463
_refine_ls_R_factor_gt 0.0404
_refine_ls_shift/su_max 0.002
_refine_ls_shift/su_mean 0.000
_refine_ls_structure_factor_coef Fsqd
_refine_ls_weighting_details 'w=1/[\s^2^(Fo^2^)+(0.0817P)^2^] where P=(Fo^2^+2Fc^2^)/3'
_refine_ls_weighting_scheme calc
_refine_ls_wR_factor_gt 0.1048
_refine_ls_wR_factor_ref 0.1066
_reflns_Friedel_coverage 0.000
_reflns_number_gt 11349
_reflns_number_total 12819
_reflns_threshold_expression 'I > 2\s(I)'
_cod_data_source_file d4cc05193a3.cif
_cod_data_source_block shelx
_cod_database_code 7134079
_shelx_shelxl_version_number 2019/3
_shelx_space_group_comment
;
The symmetry employed for this shelxl refinement is uniquely defined
by the following loop, which should always be used as a source of
symmetry information in preference to the above space-group names.
They are only intended as comments.
;
_shelx_estimated_absorpt_t_min 0.299
_shelx_estimated_absorpt_t_max 0.587

loop_
_space_group_symop_operation_xyz
'x, y, z'
'-x, -y, -z'

loop_
_atom_site_label
_atom_site_type_symbol
_atom_site_fract_x
_atom_site_fract_y
_atom_site_fract_z
_atom_site_U_iso_or_equiv
_atom_site_adp_type
_atom_site_occupancy
_atom_site_site_symmetry_order
_atom_site_calc_flag
_atom_site_refinement_flags_posn
_atom_site_refinement_flags_adp
_atom_site_refinement_flags_occupancy
_atom_site_disorder_assembly
_atom_site_disorder_group
Au1 Au 0.02255(2) 0.13477(2) 0.71802(2) 0.01334(7) Uani 1 1 d . . . . .
S1 S -0.21693(14) 0.17139(15) 0.70151(9) 0.0186(3) Uani 1 1 d . . . . .
S2 S -0.48112(16) 0.35940(18) 0.73877(11) 0.0264(3) Uani 1 1 d . . . . .
O1 O -0.2230(4) 0.3747(4) 0.7677(3) 0.0212(9) Uani 1 1 d . . . . .
N1 N 0.3155(4) 0.1101(4) 0.6573(3) 0.0117(8) Uani 1 1 d . . . . .
N2 N 0.3157(5) 0.0291(5) 0.7999(3) 0.0135(9) Uani 1 1 d . . . . .
C1 C 0.2330(5) 0.0893(5) 0.7264(3) 0.0124(9) Uani 1 1 d . . . . .
C2 C 0.4682(5) 0.0548(6) 0.6824(3) 0.0152(10) Uani 1 1 d . . . . .
H2A H 0.517783 0.126381 0.665880 0.018 Uiso 1 1 calc R U . . .
H2B H 0.513454 -0.019066 0.654212 0.018 Uiso 1 1 calc R U . . .
C3 C 0.4681(6) 0.0013(6) 0.7828(3) 0.0177(11) Uani 1 1 d . . . . .
H3A H 0.516133 -0.096813 0.801683 0.021 Uiso 1 1 calc R U . . .
H3B H 0.514242 0.050398 0.813218 0.021 Uiso 1 1 calc R U . . .
C4 C 0.2683(5) 0.1444(5) 0.5669(3) 0.0115(9) Uani 1 1 d . . . . .
C5 C 0.2451(5) 0.2795(6) 0.5175(3) 0.0141(10) Uani 1 1 d . . . . .
C6 C 0.2037(6) 0.3081(6) 0.4280(4) 0.0180(11) Uani 1 1 d . . . . .
H6 H 0.184632 0.398335 0.392463 0.022 Uiso 1 1 calc R U . . .
C7 C 0.1906(6) 0.2075(6) 0.3919(4) 0.0205(12) Uani 1 1 d . . . . .
H7 H 0.162672 0.229400 0.331415 0.025 Uiso 1 1 calc R U . . .
C8 C 0.2173(6) 0.0737(6) 0.4414(4) 0.0181(11) Uani 1 1 d . . . . .
H8 H 0.209599 0.005302 0.414433 0.022 Uiso 1 1 calc R U . . .
C9 C 0.2553(5) 0.0405(5) 0.5306(3) 0.0132(10) Uani 1 1 d . . . . .
C10 C 0.2668(6) 0.3872(6) 0.5588(4) 0.0197(12) Uani 1 1 d . . . . .
H10 H 0.349593 0.343777 0.601241 0.024 Uiso 1 1 calc R U . . .
C11 C 0.1405(8) 0.4423(7) 0.6111(4) 0.0314(15) Uani 1 1 d . . . . .
H11A H 0.159539 0.511332 0.636466 0.047 Uiso 1 1 calc R U . . .
H11B H 0.056440 0.482587 0.571873 0.047 Uiso 1 1 calc R U . . .
H11C H 0.124700 0.368142 0.658618 0.047 Uiso 1 1 calc R U . . .
C12 C 0.3014(8) 0.5060(6) 0.4909(4) 0.0295(14) Uani 1 1 d . . . . .
H12A H 0.314406 0.572478 0.520984 0.044 Uiso 1 1 calc R U . . .
H12B H 0.388177 0.472155 0.461690 0.044 Uiso 1 1 calc R U . . .
H12C H 0.223650 0.549033 0.446964 0.044 Uiso 1 1 calc R U . . .
C13 C 0.2835(6) -0.1059(6) 0.5844(4) 0.0164(11) Uani 1 1 d . . . . .
H13 H 0.309132 -0.109108 0.646069 0.020 Uiso 1 1 calc R U . . .
C14 C 0.4086(6) -0.1981(6) 0.5497(4) 0.0219(12) Uani 1 1 d . . . . .
H14A H 0.424328 -0.291489 0.585384 0.033 Uiso 1 1 calc R U . . .
H14B H 0.388346 -0.193924 0.488206 0.033 Uiso 1 1 calc R U . . .
H14C H 0.493119 -0.168094 0.553183 0.033 Uiso 1 1 calc R U . . .
C15 C 0.1520(6) -0.1558(6) 0.5877(4) 0.0252(13) Uani 1 1 d . . . . .
H15A H 0.173403 -0.250005 0.622677 0.038 Uiso 1 1 calc R U . . .
H15B H 0.076374 -0.099276 0.614910 0.038 Uiso 1 1 calc R U . . .
H15C H 0.121786 -0.150008 0.527769 0.038 Uiso 1 1 calc R U . . .
C16 C 0.2648(6) -0.0091(6) 0.8866(3) 0.0153(10) Uani 1 1 d . . . . .
C17 C 0.2274(6) -0.1320(6) 0.9127(4) 0.0183(11) Uani 1 1 d . . . . .
C18 C 0.1797(6) -0.1661(6) 0.9978(4) 0.0239(13) Uani 1 1 d . . . . .
H18 H 0.153792 -0.248252 1.017553 0.029 Uiso 1 1 calc R U . . .
C19 C 0.1692(7) -0.0830(7) 1.0543(4) 0.0255(13) Uani 1 1 d . . . . .
H19 H 0.134489 -0.107738 1.111613 0.031 Uiso 1 1 calc R U . . .
C20 C 0.2089(7) 0.0353(7) 1.0280(4) 0.0245(13) Uani 1 1 d . . . . .
H20 H 0.203431 0.090250 1.067932 0.029 Uiso 1 1 calc R U . . .
C21 C 0.2572(6) 0.0758(6) 0.9431(3) 0.0178(11) Uani 1 1 d . . . . .
C22 C 0.2934(6) 0.2094(6) 0.9130(4) 0.0211(12) Uani 1 1 d . . . . .
H22 H 0.340003 0.211126 0.855241 0.025 Uiso 1 1 calc R U . . .
C23 C 0.3970(7) 0.2276(7) 0.9765(5) 0.0327(15) Uani 1 1 d . . . . .
H23A H 0.416311 0.315533 0.953614 0.049 Uiso 1 1 calc R U . . .
H23B H 0.355587 0.223621 1.034503 0.049 Uiso 1 1 calc R U . . .
H23C H 0.485153 0.155150 0.982025 0.049 Uiso 1 1 calc R U . . .
C24 C 0.1576(7) 0.3266(7) 0.8966(5) 0.0345(16) Uani 1 1 d . . . . .
H24A H 0.181556 0.412877 0.877088 0.052 Uiso 1 1 calc R U . . .
H24B H 0.098564 0.317379 0.850943 0.052 Uiso 1 1 calc R U . . .
H24C H 0.106112 0.324258 0.951239 0.052 Uiso 1 1 calc R U . . .
C25 C 0.2410(7) -0.2272(6) 0.8536(4) 0.0237(13) Uani 1 1 d . . . . .
H25 H 0.273763 -0.183705 0.795401 0.028 Uiso 1 1 calc R U . . .
C26 C 0.3510(8) -0.3614(7) 0.8913(5) 0.0383(17) Uani 1 1 d . . . . .
H26A H 0.357670 -0.421000 0.851902 0.057 Uiso 1 1 calc R U . . .
H26B H 0.442799 -0.344716 0.896592 0.057 Uiso 1 1 calc R U . . .
H26C H 0.323334 -0.404714 0.949559 0.057 Uiso 1 1 calc R U . . .
C27 C 0.0970(8) -0.2498(7) 0.8375(5) 0.0348(16) Uani 1 1 d . . . . .
H27A H 0.108630 -0.311663 0.799164 0.052 Uiso 1 1 calc R U . . .
H27B H 0.060527 -0.289191 0.893875 0.052 Uiso 1 1 calc R U . . .
H27C H 0.030482 -0.162916 0.809076 0.052 Uiso 1 1 calc R U . . .
C28 C -0.3074(6) 0.3110(6) 0.7389(4) 0.0187(11) Uani 1 1 d . . . . .
C29 C -0.2943(7) 0.4957(7) 0.7992(4) 0.0268(13) Uani 1 1 d . . . . .
H29A H -0.356498 0.472255 0.848007 0.032 Uiso 1 1 calc R U . . .
H29B H -0.352026 0.567347 0.750820 0.032 Uiso 1 1 calc R U . . .
C30 C -0.1804(8) 0.5432(7) 0.8303(5) 0.0325(15) Uani 1 1 d . . . . .
H30A H -0.222801 0.623594 0.851872 0.049 Uiso 1 1 calc R U . . .
H30B H -0.124153 0.471195 0.878012 0.049 Uiso 1 1 calc R U . . .
H30C H -0.119702 0.565822 0.781301 0.049 Uiso 1 1 calc R U . . .

loop_
_atom_site_aniso_label
_atom_site_aniso_U_11
_atom_site_aniso_U_22
_atom_site_aniso_U_33
_atom_site_aniso_U_23
_atom_site_aniso_U_13
_atom_site_aniso_U_12
Au1 0.01186(10) 0.01770(10) 0.01070(9) -0.00399(6) 0.00112(7) -0.00416(7)
S1 0.0147(6) 0.0251(7) 0.0183(7) -0.0098(5) 0.0007(5) -0.0056(5)
S2 0.0162(7) 0.0338(9) 0.0322(8) -0.0148(7) 0.0014(6) -0.0060(6)
O1 0.0167(19) 0.025(2) 0.024(2) -0.0101(17) -0.0008(16) -0.0052(16)
N1 0.012(2) 0.015(2) 0.0089(19) -0.0026(16) 0.0003(16) -0.0049(16)
N2 0.013(2) 0.016(2) 0.011(2) -0.0011(17) 0.0020(16) -0.0043(17)
C1 0.017(2) 0.010(2) 0.012(2) -0.0041(18) 0.003(2) -0.0050(19)
C2 0.010(2) 0.022(3) 0.015(2) -0.005(2) 0.0015(19) -0.004(2)
C3 0.015(2) 0.022(3) 0.015(3) -0.004(2) 0.001(2) -0.004(2)
C4 0.009(2) 0.017(3) 0.010(2) -0.0052(19) 0.0046(18) -0.0033(18)
C5 0.010(2) 0.018(3) 0.015(2) -0.005(2) 0.0026(19) -0.0035(19)
C6 0.018(3) 0.016(3) 0.016(3) 0.000(2) 0.002(2) -0.002(2)
C7 0.019(3) 0.029(3) 0.013(3) -0.004(2) -0.001(2) -0.006(2)
C8 0.017(3) 0.025(3) 0.016(3) -0.011(2) 0.002(2) -0.005(2)
C9 0.010(2) 0.016(3) 0.014(2) -0.005(2) 0.0007(18) -0.0027(19)
C10 0.025(3) 0.013(3) 0.020(3) -0.002(2) -0.004(2) -0.005(2)
C11 0.048(4) 0.019(3) 0.031(3) -0.011(3) 0.016(3) -0.012(3)
C12 0.039(4) 0.019(3) 0.035(4) -0.009(3) 0.012(3) -0.012(3)
C13 0.020(3) 0.014(3) 0.018(3) -0.006(2) 0.002(2) -0.006(2)
C14 0.021(3) 0.018(3) 0.027(3) -0.007(2) 0.005(2) -0.004(2)
C15 0.021(3) 0.020(3) 0.037(4) -0.007(3) 0.005(3) -0.011(2)
C16 0.015(2) 0.017(3) 0.010(2) -0.002(2) 0.0001(19) -0.001(2)
C17 0.019(3) 0.019(3) 0.014(3) 0.000(2) 0.001(2) -0.004(2)
C18 0.025(3) 0.023(3) 0.018(3) 0.003(2) 0.003(2) -0.006(2)
C19 0.027(3) 0.030(3) 0.011(3) 0.001(2) 0.002(2) -0.001(3)
C20 0.028(3) 0.028(3) 0.013(3) -0.007(2) 0.001(2) 0.001(3)
C21 0.017(3) 0.021(3) 0.013(2) -0.003(2) 0.000(2) -0.002(2)
C22 0.025(3) 0.022(3) 0.017(3) -0.009(2) 0.001(2) -0.006(2)
C23 0.034(4) 0.031(4) 0.036(4) -0.012(3) -0.009(3) -0.008(3)
C24 0.033(4) 0.020(3) 0.046(4) -0.006(3) -0.008(3) -0.002(3)
C25 0.031(3) 0.022(3) 0.020(3) -0.005(2) 0.004(2) -0.012(3)
C26 0.030(4) 0.031(4) 0.057(5) -0.022(4) 0.000(3) -0.004(3)
C27 0.040(4) 0.029(4) 0.039(4) -0.007(3) -0.007(3) -0.016(3)
C28 0.019(3) 0.023(3) 0.014(2) -0.003(2) 0.000(2) -0.006(2)
C29 0.023(3) 0.025(3) 0.032(3) -0.009(3) -0.001(3) -0.005(2)
C30 0.038(4) 0.025(3) 0.038(4) -0.013(3) -0.005(3) -0.008(3)

loop_
_atom_type_symbol
_atom_type_description
_atom_type_scat_dispersion_real
_atom_type_scat_dispersion_imag
_atom_type_scat_source
C C 0.0033 0.0016 'International Tables Vol C Tables 4.2.6.8 and 6.1.1.4'
H H 0.0000 0.0000 'International Tables Vol C Tables 4.2.6.8 and 6.1.1.4'
S S 0.1246 0.1234 'International Tables Vol C Tables 4.2.6.8 and 6.1.1.4'
Au Au -2.0133 8.8022 'International Tables Vol C Tables 4.2.6.8 and 6.1.1.4'
N N 0.0061 0.0033 'International Tables Vol C Tables 4.2.6.8 and 6.1.1.4'
O O 0.0106 0.0060 'International Tables Vol C Tables 4.2.6.8 and 6.1.1.4'

loop_
_geom_angle_atom_site_label_1
_geom_angle_atom_site_label_2
_geom_angle_atom_site_label_3
_geom_angle
_geom_angle_site_symmetry_1
_geom_angle_site_symmetry_3
_geom_angle_publ_flag
C1 Au1 S1 174.61(15) . . ?
C28 S1 Au1 110.5(2) . . ?
C28 O1 C29 116.8(4) . . ?
C1 N1 C4 124.5(4) . . ?
C1 N1 C2 112.6(4) . . ?
C4 N1 C2 120.7(4) . . ?
C1 N2 C16 124.6(4) . . ?
C1 N2 C3 113.3(4) . . ?
C16 N2 C3 122.1(4) . . ?
N1 C1 N2 108.6(4) . . ?
N1 C1 Au1 124.6(4) . . ?
N2 C1 Au1 126.7(4) . . ?
N1 C2 C3 103.0(4) . . ?
N2 C3 C2 102.4(4) . . ?
C9 C4 C5 123.0(5) . . ?
C9 C4 N1 118.5(4) . . ?
C5 C4 N1 118.4(5) . . ?
C4 C5 C6 116.7(5) . . ?
C4 C5 C10 121.1(5) . . ?
C6 C5 C10 122.3(5) . . ?
C7 C6 C5 120.8(5) . . ?
C6 C7 C8 121.6(5) . . ?
C7 C8 C9 119.8(5) . . ?
C8 C9 C4 118.0(5) . . ?
C8 C9 C13 119.5(5) . . ?
C4 C9 C13 122.5(5) . . ?
C5 C10 C11 112.5(5) . . ?
C5 C10 C12 112.8(5) . . ?
C11 C10 C12 109.3(5) . . ?
C9 C13 C15 111.4(5) . . ?
C9 C13 C14 111.2(5) . . ?
C15 C13 C14 111.5(5) . . ?
C21 C16 C17 122.6(5) . . ?
C21 C16 N2 118.6(5) . . ?
C17 C16 N2 118.8(5) . . ?
C18 C17 C16 117.0(6) . . ?
C18 C17 C25 120.0(5) . . ?
C16 C17 C25 123.0(5) . . ?
C19 C18 C17 121.6(6) . . ?
C20 C19 C18 120.4(5) . . ?
C19 C20 C21 120.9(6) . . ?
C20 C21 C16 117.6(5) . . ?
C20 C21 C22 120.7(5) . . ?
C16 C21 C22 121.7(5) . . ?
C21 C22 C24 109.7(5) . . ?
C21 C22 C23 113.2(5) . . ?
C24 C22 C23 111.5(5) . . ?
C17 C25 C26 111.2(5) . . ?
C17 C25 C27 111.1(5) . . ?
C26 C25 C27 111.2(6) . . ?
O1 C28 S2 124.0(4) . . ?
O1 C28 S1 114.3(4) . . ?
S2 C28 S1 121.7(4) . . ?
O1 C29 C30 106.5(5) . . ?

loop_
_geom_bond_atom_site_label_1
_geom_bond_atom_site_label_2
_geom_bond_distance
_geom_bond_site_symmetry_2
_geom_bond_publ_flag
Au1 C1 2.001(5) . ?
Au1 S1 2.3015(18) . ?
S1 C28 1.737(6) . ?
S2 C28 1.649(6) . ?
O1 C28 1.360(7) . ?
O1 C29 1.480(8) . ?
N1 C1 1.343(6) . ?
N1 C4 1.433(6) . ?
N1 C2 1.488(6) . ?
N2 C1 1.347(7) . ?
N2 C16 1.433(6) . ?
N2 C3 1.480(7) . ?
C2 C3 1.533(7) . ?
C4 C9 1.401(7) . ?
C4 C5 1.406(7) . ?
C5 C6 1.411(7) . ?
C5 C10 1.516(8) . ?
C6 C7 1.367(8) . ?
C7 C8 1.392(8) . ?
C8 C9 1.393(7) . ?
C9 C13 1.523(7) . ?
C10 C11 1.530(8) . ?
C10 C12 1.539(8) . ?
C13 C15 1.526(8) . ?
C13 C14 1.529(8) . ?
C16 C21 1.404(8) . ?
C16 C17 1.410(8) . ?
C17 C18 1.394(8) . ?
C17 C25 1.514(9) . ?
C18 C19 1.385(9) . ?
C19 C20 1.377(9) . ?
C20 C21 1.402(8) . ?
C21 C22 1.513(8) . ?
C22 C24 1.535(9) . ?
C22 C23 1.536(9) . ?
C25 C26 1.526(9) . ?
C25 C27 1.545(9) . ?
C29 C30 1.494(9) . ?
